data_7003496
loop_
_publ_author_name
'Wei, Guo-Hua'
'Yang, Jin'
'Ma, Jian-Fang'
'Liu, Ying-Ying'
'Li, Shun-Li'
'Zhang, Lai-Ping'

_publ_section_title
;
 Syntheses, structures and luminescent properties of zinc(ii) and
 cadmium(ii) coordination complexes based on new bis(imidazolyl)ether
 and different carboxylate ligands
;
_journal_issue 23
_journal_name_full 'Dalton Transactions'
_journal_page_first 3080
_journal_page_last 3092
_journal_paper_doi 10.1039/b716657e
_journal_year 2008
_chemical_formula_moiety 'C28 H28 N4 O5 Zn'
_chemical_formula_sum 'C28 H28 N4 O5 Zn'
_chemical_formula_weight 565.91
_chemical_name_systematic
;
?
;
_space_group_IT_number 14
_symmetry_cell_setting monoclinic
_symmetry_space_group_name_Hall '-P 2yn'
_symmetry_space_group_name_H-M 'P 1 21/n 1'
_atom_sites_solution_hydrogens geom
_atom_sites_solution_primary direct
_atom_sites_solution_secondary difmap
_audit_creation_method SHELXL-97
_cell_angle_alpha 90.00
_cell_angle_beta 105.5190(10)
_cell_angle_gamma 90.00
_cell_formula_units_Z 4
_cell_length_a 9.7260(5)
_cell_length_b 23.1830(10)
_cell_length_c 12.7760(10)
_cell_measurement_reflns_used 3877
_cell_measurement_temperature 293(2)
_cell_measurement_theta_max 28.3
_cell_measurement_theta_min 1.9
_cell_volume 2775.7(3)
_computing_cell_refinement 'SAINT (Bruker, 1999)'
_computing_data_collection 'SMART (Bruker, 1997)'
_computing_data_reduction SAINT
_computing_molecular_graphics 'SHELXTL-PLUS (Sheldrick, 1990)'
_computing_publication_material SHELXL-97
_computing_structure_refinement 'SHELXL-97 (Sheldrick, 1997)'
_computing_structure_solution 'SHELXS-97 (Sheldrick, 1997)'
_diffrn_ambient_temperature 293(2)
_diffrn_measured_fraction_theta_full 1.000
_diffrn_measured_fraction_theta_max 0.962
_diffrn_measurement_device_type 'Bruker APEX CCD area-detector'
_diffrn_measurement_method '\w scans'
_diffrn_radiation_monochromator graphite
_diffrn_radiation_source 'fine-focus sealed tube'
_diffrn_radiation_type MoK\a
_diffrn_radiation_wavelength 0.71069
_diffrn_reflns_av_R_equivalents 0.0454
_diffrn_reflns_av_sigmaI/netI 0.0578
_diffrn_reflns_limit_h_max 12
_diffrn_reflns_limit_h_min -12
_diffrn_reflns_limit_k_max 30
_diffrn_reflns_limit_k_min -20
_diffrn_reflns_limit_l_max 14
_diffrn_reflns_limit_l_min -16
_diffrn_reflns_number 17051
_diffrn_reflns_theta_full 25.00
_diffrn_reflns_theta_max 28.33
_diffrn_reflns_theta_min 1.87
_diffrn_standards_number 0
_exptl_absorpt_coefficient_mu 0.928
_exptl_absorpt_correction_T_max 0.95
_exptl_absorpt_correction_T_min 0.89
_exptl_absorpt_correction_type multi-scan
_exptl_absorpt_process_details 'SADABS (Sheldrick, 1996)'
_exptl_crystal_colour colorless
_exptl_crystal_density_diffrn 1.354
_exptl_crystal_density_method 'not measured'
_exptl_crystal_description Block
_exptl_crystal_F_000 1176
_exptl_crystal_size_max 0.44
_exptl_crystal_size_mid 0.32
_exptl_crystal_size_min 0.19
_refine_diff_density_max 0.261
_refine_diff_density_min -0.252
_refine_diff_density_rms 0.053
_refine_ls_extinction_method none
_refine_ls_goodness_of_fit_ref 0.998
_refine_ls_hydrogen_treatment constr
_refine_ls_matrix_type full
_refine_ls_number_parameters 343
_refine_ls_number_reflns 6643
_refine_ls_number_restraints 0
_refine_ls_restrained_S_all 0.998
_refine_ls_R_factor_all 0.0931
_refine_ls_R_factor_gt 0.0420
_refine_ls_shift/su_max 0.000
_refine_ls_shift/su_mean 0.000
_refine_ls_structure_factor_coef Fsqd
_refine_ls_weighting_details 'calc w=1/[\s^2^(Fo^2^)+(0.0380P)^2^+0.0525P] where P=(Fo^2^+2Fc^2^)/3'
_refine_ls_weighting_scheme calc
_refine_ls_wR_factor_gt 0.0819
_refine_ls_wR_factor_ref 0.0974
_reflns_number_gt 3877
_reflns_number_total 6643
_reflns_threshold_expression I>2\s(I)
_cod_data_source_file b716657e.txt
_cod_data_source_block compound1
_cod_depositor_comments
;
The following automatic conversions were performed:
'_symmetry_cell_setting' value 'Monoclinic' changed to 'monoclinic'
according to '/home/saulius/struct/CIF-dictionaries/cif_core.dic'
dictionary named 'cif_core.dic' version 2.4.1 from 2010-06-29.

Automatic conversion script
Id: cif_fix_enum 1527 2010-12-29 10:47:43Z saulius 
;
_cod_original_sg_symbol_H-M 'P 21/n'
_cod_database_code 7003496

loop_
_symmetry_equiv_pos_as_xyz
'x, y, z'
'-x+1/2, y+1/2, -z+1/2'
'-x, -y, -z'
'x-1/2, -y-1/2, z-1/2'

loop_
_atom_site_label
_atom_site_type_symbol
_atom_site_fract_x
_atom_site_fract_y
_atom_site_fract_z
_atom_site_U_iso_or_equiv
_atom_site_adp_type
_atom_site_occupancy
_atom_site_symmetry_multiplicity
_atom_site_calc_flag
_atom_site_refinement_flags
_atom_site_disorder_assembly
_atom_site_disorder_group
Zn1 Zn 0.48184(3) 0.055962(12) 0.77100(2) 0.05226(11) Uani 1 1 d . . .
C1 C 0.7475(2) 0.03194(10) 0.7021(2) 0.0527(6) Uani 1 1 d . . .
H1 H 0.6958 0.0255 0.6305 0.063 Uiso 1 1 calc R . .
C2 C 0.8034(3) 0.05202(13) 0.8715(2) 0.0711(8) Uani 1 1 d . . .
H2 H 0.7957 0.0622 0.9401 0.085 Uiso 1 1 calc R . .
C3 C 0.9261(3) 0.04077(12) 0.8461(2) 0.0665(7) Uani 1 1 d . . .
H3 H 1.0175 0.0416 0.8930 0.080 Uiso 1 1 calc R . .
C4 C 0.9880(3) 0.01484(13) 0.6726(2) 0.0745(8) Uani 1 1 d . . .
H4A H 0.9486 -0.0162 0.6227 0.089 Uiso 1 1 calc R . .
H4B H 1.0780 0.0017 0.7197 0.089 Uiso 1 1 calc R . .
C5 C 1.0144(3) 0.06555(13) 0.6095(2) 0.0750(9) Uani 1 1 d . . .
H5A H 1.0500 0.0977 0.6579 0.090 Uiso 1 1 calc R . .
H5B H 1.0849 0.0561 0.5709 0.090 Uiso 1 1 calc R . .
C6 C 0.8802(3) 0.13533(13) 0.4882(2) 0.0832(9) Uani 1 1 d . . .
H6A H 0.9455 0.1368 0.4426 0.100 Uiso 1 1 calc R . .
H6B H 0.9084 0.1644 0.5444 0.100 Uiso 1 1 calc R . .
C7 C 0.7304(3) 0.14592(11) 0.4215(2) 0.0800(9) Uani 1 1 d . . .
H7A H 0.6661 0.1439 0.4678 0.096 Uiso 1 1 calc R . .
H7B H 0.7236 0.1843 0.3905 0.096 Uiso 1 1 calc R . .
C8 C 0.7274(3) 0.10151(11) 0.2394(2) 0.0609(7) Uani 1 1 d . . .
H8 H 0.7797 0.1293 0.2142 0.073 Uiso 1 1 calc R . .
C9 C 0.6769(3) 0.05195(11) 0.1901(2) 0.0562(6) Uani 1 1 d . . .
H9 H 0.6876 0.0397 0.1234 0.067 Uiso 1 1 calc R . .
C10 C 0.6157(3) 0.05470(11) 0.3390(2) 0.0561(6) Uani 1 1 d . . .
H10 H 0.5770 0.0450 0.3958 0.067 Uiso 1 1 calc R . .
C11 C 0.3798(3) 0.09953(11) 0.9401(2) 0.0572(7) Uani 1 1 d . . .
C12 C 0.3872(3) 0.14337(11) 1.0263(2) 0.0594(7) Uani 1 1 d . . .
H12 H 0.3132 0.1445 1.0597 0.071 Uiso 1 1 calc R . .
C13 C 0.4914(2) 0.18049(11) 1.05806(19) 0.0527(6) Uani 1 1 d . . .
H13 H 0.5626 0.1786 1.0220 0.063 Uiso 1 1 calc R . .
C14 C 0.5107(2) 0.22462(10) 1.1431(2) 0.0516(6) Uani 1 1 d . . .
C15 C 0.4070(3) 0.23914(13) 1.1941(3) 0.0839(10) Uani 1 1 d . . .
H15 H 0.3186 0.2210 1.1737 0.101 Uiso 1 1 calc R . .
C16 C 0.4332(4) 0.28039(15) 1.2751(3) 0.1051(13) Uani 1 1 d . . .
H16 H 0.3623 0.2898 1.3087 0.126 Uiso 1 1 calc R . .
C17 C 0.5628(3) 0.30756(13) 1.3062(3) 0.0827(9) Uani 1 1 d . . .
H17 H 0.5806 0.3346 1.3619 0.099 Uiso 1 1 calc R . .
C18 C 0.6648(3) 0.29493(11) 1.2558(2) 0.0689(8) Uani 1 1 d . . .
H18 H 0.7522 0.3139 1.2757 0.083 Uiso 1 1 calc R . .
C19 C 0.6396(3) 0.25418(11) 1.1756(2) 0.0578(6) Uani 1 1 d . . .
H19 H 0.7108 0.2460 1.1416 0.069 Uiso 1 1 calc R . .
C20 C 0.3756(3) 0.09828(11) 0.5631(2) 0.0530(6) Uani 1 1 d . . .
C21 C 0.2803(3) 0.13629(11) 0.4804(2) 0.0581(7) Uani 1 1 d . . .
H21 H 0.2446 0.1695 0.5043 0.070 Uiso 1 1 calc R . .
C22 C 0.2446(3) 0.12544(11) 0.3769(2) 0.0580(7) Uani 1 1 d . . .
H22 H 0.2845 0.0925 0.3557 0.070 Uiso 1 1 calc R . .
C23 C 0.1488(3) 0.15881(12) 0.2888(2) 0.0577(7) Uani 1 1 d . . .
C24 C 0.1042(3) 0.13424(14) 0.1866(2) 0.0741(8) Uani 1 1 d . . .
H24 H 0.1307 0.0966 0.1763 0.089 Uiso 1 1 calc R . .
C25 C 0.0217(3) 0.16455(19) 0.1002(3) 0.0922(11) Uani 1 1 d . . .
H25 H -0.0081 0.1472 0.0322 0.111 Uiso 1 1 calc R . .
C26 C -0.0163(3) 0.2194(2) 0.1137(3) 0.1055(13) Uani 1 1 d . . .
H26 H -0.0695 0.2400 0.0542 0.127 Uiso 1 1 calc R . .
C27 C 0.0224(3) 0.24519(16) 0.2139(3) 0.0928(11) Uani 1 1 d . . .
H27 H -0.0057 0.2828 0.2226 0.111 Uiso 1 1 calc R . .
C28 C 0.1048(3) 0.21428(13) 0.3030(3) 0.0712(8) Uani 1 1 d . . .
H28 H 0.1299 0.2311 0.3716 0.085 Uiso 1 1 calc R . .
N1 N 0.69049(19) 0.04616(9) 0.78023(16) 0.0541(5) Uani 1 1 d . . .
N2 N 0.89016(19) 0.02784(9) 0.73823(17) 0.0534(5) Uani 1 1 d . . .
N3 N 0.6872(2) 0.10352(9) 0.33433(17) 0.0568(5) Uani 1 1 d . . .
N4 N 0.60692(19) 0.02209(8) 0.25310(16) 0.0518(5) Uani 1 1 d . . .
O1 O 0.38307(18) 0.11134(7) 0.66111(15) 0.0635(5) Uani 1 1 d . . .
O2 O 0.4389(2) 0.05749(8) 0.53521(15) 0.0748(5) Uani 1 1 d . . .
O3 O 0.49185(18) 0.09522(8) 0.90611(14) 0.0692(5) Uani 1 1 d . . .
O4 O 0.2710(2) 0.07129(8) 0.90529(17) 0.0818(6) Uani 1 1 d . . .
O5 O 0.88326(19) 0.08039(8) 0.53506(15) 0.0706(5) Uani 1 1 d . . .

loop_
_atom_site_aniso_label
_atom_site_aniso_U_11
_atom_site_aniso_U_22
_atom_site_aniso_U_33
_atom_site_aniso_U_23
_atom_site_aniso_U_13
_atom_site_aniso_U_12
Zn1 0.04053(15) 0.0655(2) 0.05243(19) -0.00916(14) 0.01536(12) -0.00284(14)
C1 0.0405(12) 0.0647(16) 0.0518(16) 0.0009(12) 0.0105(12) 0.0026(12)
C2 0.0545(15) 0.110(2) 0.0501(17) -0.0165(15) 0.0164(13) -0.0158(16)
C3 0.0425(13) 0.097(2) 0.0552(18) -0.0005(15) 0.0046(13) -0.0065(14)
C4 0.0480(14) 0.102(2) 0.077(2) -0.0017(18) 0.0234(15) 0.0162(15)
C5 0.0491(15) 0.115(3) 0.0640(19) -0.0125(17) 0.0206(14) -0.0222(16)
C6 0.099(2) 0.077(2) 0.071(2) -0.0097(17) 0.0193(18) -0.0413(18)
C7 0.108(3) 0.0496(17) 0.083(2) -0.0074(15) 0.028(2) -0.0065(16)
C8 0.0618(16) 0.0595(17) 0.0643(18) 0.0216(14) 0.0218(14) 0.0061(14)
C9 0.0567(15) 0.0647(17) 0.0478(15) 0.0087(13) 0.0148(12) 0.0057(13)
C10 0.0529(14) 0.0610(16) 0.0566(17) 0.0011(14) 0.0183(12) -0.0023(13)
C11 0.0431(14) 0.0747(18) 0.0512(16) -0.0062(13) 0.0084(12) 0.0101(13)
C12 0.0462(14) 0.0804(19) 0.0557(17) -0.0112(14) 0.0208(12) 0.0030(13)
C13 0.0452(13) 0.0652(17) 0.0506(15) 0.0035(12) 0.0181(12) 0.0037(12)
C14 0.0513(14) 0.0545(15) 0.0536(16) 0.0015(12) 0.0219(12) -0.0027(12)
C15 0.0765(19) 0.093(2) 0.099(2) -0.0345(19) 0.0523(19) -0.0316(17)
C16 0.106(3) 0.117(3) 0.119(3) -0.054(2) 0.078(2) -0.042(2)
C17 0.097(2) 0.076(2) 0.084(2) -0.0254(17) 0.039(2) -0.0294(18)
C18 0.0653(18) 0.0596(18) 0.081(2) -0.0020(15) 0.0186(16) -0.0127(14)
C19 0.0528(15) 0.0587(16) 0.0666(18) 0.0049(14) 0.0242(13) 0.0021(13)
C20 0.0474(14) 0.0537(16) 0.0607(18) 0.0022(13) 0.0194(13) 0.0003(12)
C21 0.0549(15) 0.0560(16) 0.0660(19) -0.0009(14) 0.0208(14) -0.0003(12)
C22 0.0616(16) 0.0546(16) 0.0638(19) -0.0004(13) 0.0271(14) -0.0047(13)
C23 0.0471(14) 0.0707(19) 0.0588(18) 0.0086(14) 0.0203(13) -0.0041(13)
C24 0.0649(18) 0.093(2) 0.067(2) 0.0129(17) 0.0222(16) -0.0125(16)
C25 0.0609(19) 0.152(4) 0.064(2) 0.014(2) 0.0168(17) -0.005(2)
C26 0.061(2) 0.171(4) 0.085(3) 0.046(3) 0.0200(19) 0.024(2)
C27 0.0631(19) 0.107(3) 0.117(3) 0.030(2) 0.038(2) 0.0299(19)
C28 0.0535(16) 0.091(2) 0.075(2) 0.0132(17) 0.0274(15) 0.0086(16)
N1 0.0407(10) 0.0724(15) 0.0514(13) -0.0081(10) 0.0162(10) -0.0044(10)
N2 0.0376(10) 0.0692(13) 0.0545(14) 0.0052(10) 0.0145(10) 0.0069(10)
N3 0.0614(13) 0.0491(13) 0.0576(14) 0.0024(10) 0.0123(11) 0.0027(10)
N4 0.0451(11) 0.0607(13) 0.0487(13) -0.0014(10) 0.0110(10) -0.0020(10)
O1 0.0652(11) 0.0688(11) 0.0582(12) -0.0061(9) 0.0198(9) 0.0084(9)
O2 0.0911(14) 0.0740(13) 0.0638(12) 0.0042(10) 0.0285(11) 0.0277(11)
O3 0.0511(10) 0.1011(15) 0.0572(12) -0.0242(10) 0.0178(9) 0.0013(10)
O4 0.0527(11) 0.0953(15) 0.0959(16) -0.0355(12) 0.0172(11) -0.0071(10)
O5 0.0616(11) 0.0819(13) 0.0636(12) 0.0019(10) 0.0086(9) -0.0308(10)

loop_
_atom_type_symbol
_atom_type_description
_atom_type_scat_dispersion_real
_atom_type_scat_dispersion_imag
_atom_type_scat_source
C C 0.0033 0.0016 'International Tables Vol C Tables 4.2.6.8 and 6.1.1.4'
H H 0.0000 0.0000 'International Tables Vol C Tables 4.2.6.8 and 6.1.1.4'
N N 0.0061 0.0033 'International Tables Vol C Tables 4.2.6.8 and 6.1.1.4'
O O 0.0106 0.0060 'International Tables Vol C Tables 4.2.6.8 and 6.1.1.4'
Zn Zn 0.2839 1.4301 'International Tables Vol C Tables 4.2.6.8 and 6.1.1.4'

loop_
_geom_angle_atom_site_label_1
_geom_angle_atom_site_label_2
_geom_angle_atom_site_label_3
_geom_angle
_geom_angle_site_symmetry_1
_geom_angle_site_symmetry_3
_geom_angle_publ_flag
O3 Zn1 O1 103.30(8) . . ?
O3 Zn1 N4 118.83(8) . 3_656 ?
O1 Zn1 N4 112.09(7) . 3_656 ?
O3 Zn1 N1 101.06(7) . . ?
O1 Zn1 N1 114.21(8) . . ?
N4 Zn1 N1 107.14(8) 3_656 . ?
N1 C1 N2 111.4(2) . . ?
N1 C1 H1 124.3 . . ?
N2 C1 H1 124.3 . . ?
C3 C2 N1 109.6(2) . . ?
C3 C2 H2 125.2 . . ?
N1 C2 H2 125.2 . . ?
C2 C3 N2 106.4(2) . . ?
C2 C3 H3 126.8 . . ?
N2 C3 H3 126.8 . . ?
N2 C4 C5 112.5(2) . . ?
N2 C4 H4A 109.1 . . ?
C5 C4 H4A 109.1 . . ?
N2 C4 H4B 109.1 . . ?
C5 C4 H4B 109.1 . . ?
H4A C4 H4B 107.8 . . ?
O5 C5 C4 107.5(2) . . ?
O5 C5 H5A 110.2 . . ?
C4 C5 H5A 110.2 . . ?
O5 C5 H5B 110.2 . . ?
C4 C5 H5B 110.2 . . ?
H5A C5 H5B 108.5 . . ?
O5 C6 C7 107.3(2) . . ?
O5 C6 H6A 110.3 . . ?
C7 C6 H6A 110.3 . . ?
O5 C6 H6B 110.3 . . ?
C7 C6 H6B 110.3 . . ?
H6A C6 H6B 108.5 . . ?
N3 C7 C6 111.1(2) . . ?
N3 C7 H7A 109.4 . . ?
C6 C7 H7A 109.4 . . ?
N3 C7 H7B 109.4 . . ?
C6 C7 H7B 109.4 . . ?
H7A C7 H7B 108.0 . . ?
C9 C8 N3 106.9(2) . . ?
C9 C8 H8 126.6 . . ?
N3 C8 H8 126.6 . . ?
C8 C9 N4 109.5(2) . . ?
C8 C9 H9 125.3 . . ?
N4 C9 H9 125.3 . . ?
N4 C10 N3 111.6(2) . . ?
N4 C10 H10 124.2 . . ?
N3 C10 H10 124.2 . . ?
O4 C11 O3 124.6(2) . . ?
O4 C11 C12 120.0(2) . . ?
O3 C11 C12 115.3(2) . . ?
C13 C12 C11 124.0(2) . . ?
C13 C12 H12 118.0 . . ?
C11 C12 H12 118.0 . . ?
C12 C13 C14 128.6(2) . . ?
C12 C13 H13 115.7 . . ?
C14 C13 H13 115.7 . . ?
C15 C14 C19 116.9(2) . . ?
C15 C14 C13 123.7(2) . . ?
C19 C14 C13 119.4(2) . . ?
C14 C15 C16 120.7(3) . . ?
C14 C15 H15 119.7 . . ?
C16 C15 H15 119.7 . . ?
C17 C16 C15 120.4(3) . . ?
C17 C16 H16 119.8 . . ?
C15 C16 H16 119.8 . . ?
C18 C17 C16 119.9(3) . . ?
C18 C17 H17 120.1 . . ?
C16 C17 H17 120.1 . . ?
C17 C18 C19 120.0(3) . . ?
C17 C18 H18 120.0 . . ?
C19 C18 H18 120.0 . . ?
C18 C19 C14 122.1(2) . . ?
C18 C19 H19 119.0 . . ?
C14 C19 H19 119.0 . . ?
O2 C20 O1 124.5(2) . . ?
O2 C20 C21 120.8(2) . . ?
O1 C20 C21 114.7(2) . . ?
C22 C21 C20 123.6(2) . . ?
C22 C21 H21 118.2 . . ?
C20 C21 H21 118.2 . . ?
C21 C22 C23 128.2(3) . . ?
C21 C22 H22 115.9 . . ?
C23 C22 H22 115.9 . . ?
C28 C23 C24 118.5(3) . . ?
C28 C23 C22 122.9(3) . . ?
C24 C23 C22 118.6(3) . . ?
C25 C24 C23 121.1(3) . . ?
C25 C24 H24 119.4 . . ?
C23 C24 H24 119.4 . . ?
C26 C25 C24 120.1(4) . . ?
C26 C25 H25 120.0 . . ?
C24 C25 H25 120.0 . . ?
C25 C26 C27 121.0(4) . . ?
C25 C26 H26 119.5 . . ?
C27 C26 H26 119.5 . . ?
C26 C27 C28 119.3(3) . . ?
C26 C27 H27 120.3 . . ?
C28 C27 H27 120.3 . . ?
C23 C28 C27 120.0(3) . . ?
C23 C28 H28 120.0 . . ?
C27 C28 H28 120.0 . . ?
C1 N1 C2 105.5(2) . . ?
C1 N1 Zn1 127.61(17) . . ?
C2 N1 Zn1 126.92(17) . . ?
C1 N2 C3 107.1(2) . . ?
C1 N2 C4 126.1(2) . . ?
C3 N2 C4 126.7(2) . . ?
C10 N3 C8 106.6(2) . . ?
C10 N3 C7 125.6(2) . . ?
C8 N3 C7 127.3(2) . . ?
C10 N4 C9 105.5(2) . . ?
C10 N4 Zn1 125.39(17) . 3_656 ?
C9 N4 Zn1 129.02(18) . 3_656 ?
C20 O1 Zn1 116.02(16) . . ?
C11 O3 Zn1 119.74(16) . . ?
C6 O5 C5 114.8(2) . . ?

loop_
_geom_bond_atom_site_label_1
_geom_bond_atom_site_label_2
_geom_bond_distance
_geom_bond_site_symmetry_2
_geom_bond_publ_flag
Zn1 O3 1.9307(17) . ?
Zn1 O1 1.9546(18) . ?
Zn1 N4 1.993(2) 3_656 ?
Zn1 N1 2.0139(18) . ?
C1 N1 1.307(3) . ?
C1 N2 1.344(3) . ?
C1 H1 0.9300 . ?
C2 C3 1.344(3) . ?
C2 N1 1.378(3) . ?
C2 H2 0.9300 . ?
C3 N2 1.362(3) . ?
C3 H3 0.9300 . ?
C4 N2 1.458(3) . ?
C4 C5 1.486(4) . ?
C4 H4A 0.9700 . ?
C4 H4B 0.9700 . ?
C5 O5 1.415(3) . ?
C5 H5A 0.9700 . ?
C5 H5B 0.9700 . ?
C6 O5 1.404(3) . ?
C6 C7 1.499(4) . ?
C6 H6A 0.9700 . ?
C6 H6B 0.9700 . ?
C7 N3 1.460(3) . ?
C7 H7A 0.9700 . ?
C7 H7B 0.9700 . ?
C8 C9 1.339(3) . ?
C8 N3 1.370(3) . ?
C8 H8 0.9300 . ?
C9 N4 1.373(3) . ?
C9 H9 0.9300 . ?
C10 N4 1.316(3) . ?
C10 N3 1.338(3) . ?
C10 H10 0.9300 . ?
C11 O4 1.223(3) . ?
C11 O3 1.280(3) . ?
C11 C12 1.486(3) . ?
C12 C13 1.309(3) . ?
C12 H12 0.9300 . ?
C13 C14 1.467(3) . ?
C13 H13 0.9300 . ?
C14 C15 1.381(3) . ?
C14 C19 1.391(3) . ?
C15 C16 1.382(4) . ?
C15 H15 0.9300 . ?
C16 C17 1.370(4) . ?
C16 H16 0.9300 . ?
C17 C18 1.351(4) . ?
C17 H17 0.9300 . ?
C18 C19 1.367(4) . ?
C18 H18 0.9300 . ?
C19 H19 0.9300 . ?
C20 O2 1.232(3) . ?
C20 O1 1.272(3) . ?
C20 C21 1.492(3) . ?
C21 C22 1.299(3) . ?
C21 H21 0.9300 . ?
C22 C23 1.473(4) . ?
C22 H22 0.9300 . ?
C23 C28 1.382(4) . ?
C23 C24 1.384(4) . ?
C24 C25 1.372(4) . ?
C24 H24 0.9300 . ?
C25 C26 1.348(5) . ?
C25 H25 0.9300 . ?
C26 C27 1.371(5) . ?
C26 H26 0.9300 . ?
C27 C28 1.401(4) . ?
C27 H27 0.9300 . ?
C28 H28 0.9300 . ?
N4 Zn1 1.993(2) 3_656 ?

loop_
_geom_torsion_atom_site_label_1
_geom_torsion_atom_site_label_2
_geom_torsion_atom_site_label_3
_geom_torsion_atom_site_label_4
_geom_torsion
_geom_torsion_site_symmetry_1
_geom_torsion_site_symmetry_2
_geom_torsion_site_symmetry_3
_geom_torsion_site_symmetry_4
_geom_torsion_publ_flag
N1 C2 C3 N2 0.1(3) . . . . ?
N2 C4 C5 O5 -63.8(3) . . . . ?
O5 C6 C7 N3 -61.6(3) . . . . ?
N3 C8 C9 N4 -0.8(3) . . . . ?
O4 C11 C12 C13 -170.7(3) . . . . ?
O3 C11 C12 C13 8.1(4) . . . . ?
C11 C12 C13 C14 -178.8(2) . . . . ?
C12 C13 C14 C15 -9.6(4) . . . . ?
C12 C13 C14 C19 170.5(3) . . . . ?
C19 C14 C15 C16 -1.3(5) . . . . ?
C13 C14 C15 C16 178.7(3) . . . . ?
C14 C15 C16 C17 -0.1(6) . . . . ?
C15 C16 C17 C18 1.5(6) . . . . ?
C16 C17 C18 C19 -1.4(5) . . . . ?
C17 C18 C19 C14 0.0(4) . . . . ?
C15 C14 C19 C18 1.4(4) . . . . ?
C13 C14 C19 C18 -178.7(2) . . . . ?
O2 C20 C21 C22 8.5(4) . . . . ?
O1 C20 C21 C22 -170.8(2) . . . . ?
C20 C21 C22 C23 178.2(2) . . . . ?
C21 C22 C23 C28 13.8(4) . . . . ?
C21 C22 C23 C24 -168.2(3) . . . . ?
C28 C23 C24 C25 1.9(4) . . . . ?
C22 C23 C24 C25 -176.2(2) . . . . ?
C23 C24 C25 C26 0.6(4) . . . . ?
C24 C25 C26 C27 -2.1(5) . . . . ?
C25 C26 C27 C28 1.1(5) . . . . ?
C24 C23 C28 C27 -2.8(4) . . . . ?
C22 C23 C28 C27 175.2(2) . . . . ?
C26 C27 C28 C23 1.4(4) . . . . ?
N2 C1 N1 C2 0.6(3) . . . . ?
N2 C1 N1 Zn1 -178.29(16) . . . . ?
C3 C2 N1 C1 -0.4(3) . . . . ?
C3 C2 N1 Zn1 178.47(18) . . . . ?
O3 Zn1 N1 C1 -166.0(2) . . . . ?
O1 Zn1 N1 C1 -55.8(2) . . . . ?
N4 Zn1 N1 C1 68.9(2) 3_656 . . . ?
O3 Zn1 N1 C2 15.4(2) . . . . ?
O1 Zn1 N1 C2 125.6(2) . . . . ?
N4 Zn1 N1 C2 -109.7(2) 3_656 . . . ?
N1 C1 N2 C3 -0.5(3) . . . . ?
N1 C1 N2 C4 -177.7(2) . . . . ?
C2 C3 N2 C1 0.2(3) . . . . ?
C2 C3 N2 C4 177.4(2) . . . . ?
C5 C4 N2 C1 78.0(3) . . . . ?
C5 C4 N2 C3 -98.6(3) . . . . ?
N4 C10 N3 C8 -0.5(3) . . . . ?
N4 C10 N3 C7 -172.5(2) . . . . ?
C9 C8 N3 C10 0.8(3) . . . . ?
C9 C8 N3 C7 172.6(2) . . . . ?
C6 C7 N3 C10 94.8(3) . . . . ?
C6 C7 N3 C8 -75.5(3) . . . . ?
N3 C10 N4 C9 0.0(3) . . . . ?
N3 C10 N4 Zn1 176.96(15) . . . 3_656 ?
C8 C9 N4 C10 0.5(3) . . . . ?
C8 C9 N4 Zn1 -176.29(16) . . . 3_656 ?
O2 C20 O1 Zn1 -8.5(3) . . . . ?
C21 C20 O1 Zn1 170.70(15) . . . . ?
O3 Zn1 O1 C20 172.93(16) . . . . ?
N4 Zn1 O1 C20 -57.97(18) 3_656 . . . ?
N1 Zn1 O1 C20 64.12(18) . . . . ?
O4 C11 O3 Zn1 14.9(4) . . . . ?
C12 C11 O3 Zn1 -163.78(17) . . . . ?
O1 Zn1 O3 C11 74.8(2) . . . . ?
N4 Zn1 O3 C11 -50.0(2) 3_656 . . . ?
N1 Zn1 O3 C11 -166.78(19) . . . . ?
C7 C6 O5 C5 -174.2(2) . . . . ?
C4 C5 O5 C6 164.8(2) . . . . ?
